data_7126111
loop_
_publ_author_name
'Li, Hui-Hui'
'Wang, Chang-Feng'
'Wu, Ya-Xing'
'Jiang, Fan'
'Shi, Chao'
'Ye, Heng-Yun'
'Zhang, Yi'

_publ_section_title
;
 Halogen substitution regulates the phase transition temperature and band
 gap of semiconductor compounds.
;
_journal_issue 11
_journal_name_full 'Chemical communications (Cambridge, England)'
_journal_page_first 1697
_journal_page_last 1700
_journal_paper_doi 10.1039/c9cc09477f
_journal_volume 56
_journal_year 2020
_chemical_formula_sum 'C6 H21 Bi Cl9 N3'
_chemical_formula_weight 663.29
_space_group_crystal_system triclinic
_space_group_IT_number 2
_space_group_name_Hall '-P 1'
_space_group_name_H-M_alt 'P -1'
_atom_sites_solution_hydrogens geom
_audit_creation_method SHELXL-2014/7
_audit_update_record
;
2019-09-16 deposited with the CCDC.	2020-01-06 downloaded from the CCDC.
;
_cell_angle_alpha 104.188(2)
_cell_angle_beta 93.217(2)
_cell_angle_gamma 108.402(3)
_cell_formula_units_Z 2
_cell_length_a 8.1810(2)
_cell_length_b 11.7216(4)
_cell_length_c 11.8724(3)
_cell_measurement_reflns_used 8310
_cell_measurement_temperature 295(2)
_cell_measurement_theta_max 31.3740
_cell_measurement_theta_min 2.6320
_cell_volume 1036.24(6)
_computing_structure_refinement 'SHELXL-2014/7 (Sheldrick, 2014)'
_diffrn_ambient_temperature 295(2)
_diffrn_measured_fraction_theta_full 0.999
_diffrn_measured_fraction_theta_max 0.819
_diffrn_measurement_device_type 'Rigaku, SCXmini'
_diffrn_measurement_method '\w scans'
_diffrn_radiation_type MoK\a
_diffrn_radiation_wavelength 0.71073
_diffrn_reflns_av_R_equivalents 0.0487
_diffrn_reflns_av_unetI/netI 0.0665
_diffrn_reflns_Laue_measured_fraction_full 0.999
_diffrn_reflns_Laue_measured_fraction_max 0.819
_diffrn_reflns_limit_h_max 10
_diffrn_reflns_limit_h_min -12
_diffrn_reflns_limit_k_max 17
_diffrn_reflns_limit_k_min -15
_diffrn_reflns_limit_l_max 17
_diffrn_reflns_limit_l_min -17
_diffrn_reflns_number 16819
_diffrn_reflns_point_group_measured_fraction_full 0.999
_diffrn_reflns_point_group_measured_fraction_max 0.819
_diffrn_reflns_theta_full 25.242
_diffrn_reflns_theta_max 31.650
_diffrn_reflns_theta_min 2.652
_exptl_absorpt_coefficient_mu 9.659
_exptl_crystal_density_diffrn 2.126
_exptl_crystal_description block
_exptl_crystal_F_000 628
_refine_diff_density_max 1.021
_refine_diff_density_min -1.399
_refine_diff_density_rms 0.172
_refine_ls_extinction_method none
_refine_ls_goodness_of_fit_ref 1.014
_refine_ls_hydrogen_treatment constr
_refine_ls_matrix_type full
_refine_ls_number_parameters 175
_refine_ls_number_reflns 6989
_refine_ls_number_restraints 1
_refine_ls_restrained_S_all 1.015
_refine_ls_R_factor_all 0.0616
_refine_ls_R_factor_gt 0.0404
_refine_ls_shift/su_max 0.001
_refine_ls_shift/su_mean 0.000
_refine_ls_structure_factor_coef Fsqd
_refine_ls_weighting_details 'w=1/[\s^2^(Fo^2^)+(0.0435P)^2^] where P=(Fo^2^+2Fc^2^)/3'
_refine_ls_weighting_scheme calc
_refine_ls_wR_factor_gt 0.0865
_refine_ls_wR_factor_ref 0.0916
_reflns_Friedel_coverage 0.000
_reflns_number_gt 4380
_reflns_number_total 6989
_reflns_threshold_expression 'I > 2\s(I)'
_cod_data_source_file c9cc09477f2.cif
_cod_data_source_block c
_cod_original_cell_volume 1036.24(5)
_cod_database_code 7126111
_shelx_shelxl_version_number 2014/7
_shelx_space_group_comment
;
The symmetry employed for this shelxl refinement is uniquely defined
by the following loop, which should always be used as a source of
symmetry information in preference to the above space-group names.
They are only intended as comments.
;

loop_
_space_group_symop_operation_xyz
'x, y, z'
'-x, -y, -z'

loop_
_atom_site_label
_atom_site_type_symbol
_atom_site_fract_x
_atom_site_fract_y
_atom_site_fract_z
_atom_site_U_iso_or_equiv
_atom_site_adp_type
_atom_site_occupancy
_atom_site_site_symmetry_order
_atom_site_calc_flag
_atom_site_refinement_flags_posn
_atom_site_refinement_flags_adp
_atom_site_refinement_flags_occupancy
_atom_site_disorder_assembly
_atom_site_disorder_group
Bi1 Bi 0.15760(2) 0.33319(2) 0.21098(2) 0.03428(8) Uani 1 1 d . . . . .
Cl1 Cl 0.0190(2) 0.51436(17) 0.29321(14) 0.0575(4) Uani 1 1 d . . . . .
Cl2 Cl 0.1840(3) 0.3027(2) 0.42313(14) 0.0674(5) Uani 1 1 d . . . . .
Cl3 Cl -0.1582(2) 0.16035(17) 0.15791(17) 0.0629(4) Uani 1 1 d . . . . .
Cl4 Cl 0.2909(2) 0.15288(15) 0.11943(15) 0.0538(4) Uani 1 1 d . . . . .
Cl5 Cl 0.1007(2) 0.36039(14) -0.01374(12) 0.0466(3) Uani 1 1 d . . . . .
Cl6 Cl 0.49742(18) 0.50244(14) 0.26720(13) 0.0461(3) Uani 1 1 d . . . . .
Cl7 Cl 0.6605(3) 0.1592(2) 0.55348(18) 0.0789(6) Uani 1 1 d . . . . .
C1 C 0.6379(17) 0.2884(10) 0.4008(10) 0.121(4) Uani 1 1 d . . . . .
H1A H 0.7384 0.2867 0.3617 0.145 Uiso 1 1 calc DR U . . .
H1B H 0.5507 0.2875 0.3414 0.145 Uiso 1 1 calc R U . . .
C2 C 0.5725(14) 0.1681(9) 0.4199(8) 0.098(3) Uani 1 1 d . . . . .
H2A H 0.5963 0.1080 0.3567 0.118 Uiso 1 1 calc R U . . .
H2B H 0.4472 0.1443 0.4166 0.118 Uiso 1 1 calc R U . . .
N1 N 0.681(2) 0.3905(9) 0.4650(7) 0.191(7) Uani 1 1 d . . . . .
H1C H 0.5919 0.4014 0.5002 0.287 Uiso 1 1 calc R U . . .
H1D H 0.7159 0.4462 0.4244 0.287 Uiso 1 1 calc R U . . .
H1E H 0.7688 0.4009 0.5189 0.287 Uiso 1 1 calc DR U . . .
Cl9 Cl 0.4174(3) 0.88228(18) 0.13688(16) 0.0693(5) Uani 1 1 d . . . . .
C6 C 0.3787(9) 0.7249(6) 0.1434(5) 0.0523(15) Uani 1 1 d . . . . .
H6A H 0.4486 0.7259 0.2126 0.063 Uiso 1 1 calc R U . . .
H6B H 0.2571 0.6864 0.1499 0.063 Uiso 1 1 calc R U . . .
C5 C 0.4222(8) 0.6507(6) 0.0385(5) 0.0442(13) Uani 1 1 d . . . . .
H5A H 0.4120 0.5692 0.0484 0.053 Uiso 1 1 calc R U . . .
H5B H 0.5422 0.6918 0.0302 0.053 Uiso 1 1 calc R U . . .
N3 N 0.3092(7) 0.6342(5) -0.0688(4) 0.0486(12) Uani 1 1 d . . . . .
H3A H 0.1996 0.5923 -0.0636 0.073 Uiso 1 1 calc R U . . .
H3B H 0.3430 0.5915 -0.1304 0.073 Uiso 1 1 calc R U . . .
H3C H 0.3165 0.7089 -0.0776 0.073 Uiso 1 1 calc R U . . .
Cl8 Cl 0.2371(3) 0.0978(3) 0.6275(2) 0.1020(8) Uani 1 1 d . . . . .
C4 C 0.0898(14) 0.1688(10) 0.6747(7) 0.093(3) Uani 1 1 d . . . . .
H4A H 0.1484 0.2474 0.7342 0.111 Uiso 1 1 calc R U . . .
H4B H 0.0344 0.1862 0.6096 0.111 Uiso 1 1 calc R U . . .
C3 C -0.0484(10) 0.0795(11) 0.7264(7) 0.086(3) Uani 1 1 d . . . . .
H3D H -0.1475 0.1079 0.7352 0.103 Uiso 1 1 calc R U . . .
H3E H -0.0888 -0.0037 0.6721 0.103 Uiso 1 1 calc R U . . .
N2 N 0.0207(8) 0.0737(6) 0.8403(5) 0.0610(14) Uani 1 1 d . . . . .
H2C H 0.1185 0.0559 0.8343 0.092 Uiso 1 1 calc R U . . .
H2D H -0.0572 0.0144 0.8629 0.092 Uiso 1 1 calc R U . . .
H2E H 0.0431 0.1472 0.8931 0.092 Uiso 1 1 calc R U . . .

loop_
_atom_site_aniso_label
_atom_site_aniso_U_11
_atom_site_aniso_U_22
_atom_site_aniso_U_33
_atom_site_aniso_U_23
_atom_site_aniso_U_13
_atom_site_aniso_U_12
Bi1 0.03730(12) 0.03596(13) 0.03180(11) 0.01023(8) 0.00542(7) 0.01479(9)
Cl1 0.0626(9) 0.0545(10) 0.0546(9) -0.0014(7) -0.0013(7) 0.0331(8)
Cl2 0.0877(13) 0.0854(14) 0.0430(8) 0.0333(9) 0.0168(8) 0.0351(11)
Cl3 0.0437(8) 0.0519(10) 0.0939(13) 0.0369(9) 0.0004(8) 0.0063(7)
Cl4 0.0613(9) 0.0431(9) 0.0665(9) 0.0174(7) 0.0238(8) 0.0264(7)
Cl5 0.0578(8) 0.0417(8) 0.0397(7) 0.0166(6) 0.0040(6) 0.0127(7)
Cl6 0.0424(7) 0.0426(8) 0.0500(8) 0.0120(6) 0.0018(6) 0.0115(6)
Cl7 0.0989(15) 0.0697(14) 0.0716(12) 0.0324(10) 0.0032(10) 0.0253(12)
C1 0.155(10) 0.070(7) 0.112(8) 0.043(6) -0.060(7) 0.002(7)
C2 0.126(8) 0.076(7) 0.078(6) 0.024(5) -0.019(5) 0.016(6)
N1 0.367(19) 0.057(6) 0.078(6) 0.018(5) -0.090(8) -0.003(8)
Cl9 0.0997(14) 0.0447(10) 0.0623(10) 0.0088(8) 0.0137(10) 0.0272(10)
C6 0.055(4) 0.054(4) 0.047(3) 0.018(3) 0.008(3) 0.016(3)
C5 0.046(3) 0.037(3) 0.050(3) 0.013(3) 0.003(3) 0.015(3)
N3 0.055(3) 0.049(3) 0.042(3) 0.011(2) 0.000(2) 0.019(3)
Cl8 0.0841(15) 0.142(3) 0.1122(18) 0.0541(17) 0.0402(13) 0.0632(17)
C4 0.152(9) 0.126(8) 0.057(4) 0.050(5) 0.044(5) 0.101(8)
C3 0.065(5) 0.144(9) 0.058(4) 0.033(5) 0.014(4) 0.041(6)
N2 0.080(4) 0.045(3) 0.060(3) 0.018(3) 0.014(3) 0.020(3)

loop_
_atom_type_symbol
_atom_type_description
_atom_type_scat_dispersion_real
_atom_type_scat_dispersion_imag
_atom_type_scat_source
C C 0.0033 0.0016 'International Tables Vol C Tables 4.2.6.8 and 6.1.1.4'
H H 0.0000 0.0000 'International Tables Vol C Tables 4.2.6.8 and 6.1.1.4'
Bi Bi -4.1077 10.2566 'International Tables Vol C Tables 4.2.6.8 and 6.1.1.4'
Cl Cl 0.1484 0.1585 'International Tables Vol C Tables 4.2.6.8 and 6.1.1.4'
N N 0.0061 0.0033 'International Tables Vol C Tables 4.2.6.8 and 6.1.1.4'

loop_
_geom_angle_atom_site_label_1
_geom_angle_atom_site_label_2
_geom_angle_atom_site_label_3
_geom_angle
_geom_angle_site_symmetry_1
_geom_angle_site_symmetry_3
_geom_angle_publ_flag
Cl2 Bi1 Cl3 90.05(6) . . ?
Cl2 Bi1 Cl4 93.31(5) . . ?
Cl3 Bi1 Cl4 88.90(5) . . ?
Cl2 Bi1 Cl1 89.16(6) . . ?
Cl3 Bi1 Cl1 90.53(6) . . ?
Cl4 Bi1 Cl1 177.47(5) . . ?
Cl2 Bi1 Cl6 88.56(6) . . ?
Cl3 Bi1 Cl6 176.35(4) . . ?
Cl4 Bi1 Cl6 87.80(5) . . ?
Cl1 Bi1 Cl6 92.83(5) . . ?
Cl2 Bi1 Cl5 175.39(5) . . ?
Cl3 Bi1 Cl5 85.98(5) . . ?
Cl4 Bi1 Cl5 88.97(5) . . ?
Cl1 Bi1 Cl5 88.53(5) . . ?
Cl6 Bi1 Cl5 95.54(4) . . ?
N1 C1 C2 132.3(12) . . ?
N1 C1 H1A 104.2 . . ?
C2 C1 H1A 104.2 . . ?
N1 C1 H1B 104.2 . . ?
C2 C1 H1B 104.2 . . ?
H1A C1 H1B 105.5 . . ?
C1 C2 Cl7 114.2(7) . . ?
C1 C2 H2A 108.7 . . ?
Cl7 C2 H2A 108.7 . . ?
C1 C2 H2B 108.7 . . ?
Cl7 C2 H2B 108.7 . . ?
H2A C2 H2B 107.6 . . ?
C1 N1 H1C 109.5 . . ?
C1 N1 H1D 109.5 . . ?
H1C N1 H1D 109.5 . . ?
C1 N1 H1E 109.5 . . ?
H1C N1 H1E 109.5 . . ?
H1D N1 H1E 109.5 . . ?
C5 C6 Cl9 111.1(4) . . ?
C5 C6 H6A 109.4 . . ?
Cl9 C6 H6A 109.4 . . ?
C5 C6 H6B 109.4 . . ?
Cl9 C6 H6B 109.4 . . ?
H6A C6 H6B 108.0 . . ?
C6 C5 N3 112.6(5) . . ?
C6 C5 H5A 109.1 . . ?
N3 C5 H5A 109.1 . . ?
C6 C5 H5B 109.1 . . ?
N3 C5 H5B 109.1 . . ?
H5A C5 H5B 107.8 . . ?
C5 N3 H3A 109.5 . . ?
C5 N3 H3B 109.5 . . ?
H3A N3 H3B 109.5 . . ?
C5 N3 H3C 109.5 . . ?
H3A N3 H3C 109.5 . . ?
H3B N3 H3C 109.5 . . ?
C3 C4 Cl8 108.2(7) . . ?
C3 C4 H4A 110.1 . . ?
Cl8 C4 H4A 110.1 . . ?
C3 C4 H4B 110.1 . . ?
Cl8 C4 H4B 110.1 . . ?
H4A C4 H4B 108.4 . . ?
N2 C3 C4 112.0(7) . . ?
N2 C3 H3D 109.2 . . ?
C4 C3 H3D 109.2 . . ?
N2 C3 H3E 109.2 . . ?
C4 C3 H3E 109.2 . . ?
H3D C3 H3E 107.9 . . ?
C3 N2 H2C 109.5 . . ?
C3 N2 H2D 109.5 . . ?
H2C N2 H2D 109.5 . . ?
C3 N2 H2E 109.5 . . ?
H2C N2 H2E 109.5 . . ?
H2D N2 H2E 109.5 . . ?

loop_
_geom_bond_atom_site_label_1
_geom_bond_atom_site_label_2
_geom_bond_distance
_geom_bond_site_symmetry_2
_geom_bond_publ_flag
Bi1 Cl2 2.6356(15) . ?
Bi1 Cl3 2.6577(17) . ?
Bi1 Cl4 2.7021(14) . ?
Bi1 Cl1 2.7163(14) . ?
Bi1 Cl6 2.7875(15) . ?
Bi1 Cl5 2.7943(13) . ?
Cl7 C2 1.745(8) . ?
C1 N1 1.181(12) . ?
C1 C2 1.422(14) . ?
C1 H1A 0.9700 . ?
C1 H1B 0.9700 . ?
C2 H2A 0.9700 . ?
C2 H2B 0.9700 . ?
N1 H1C 0.8900 . ?
N1 H1D 0.8900 . ?
N1 H1E 0.8900 . ?
Cl9 C6 1.792(7) . ?
C6 C5 1.466(8) . ?
C6 H6A 0.9700 . ?
C6 H6B 0.9700 . ?
C5 N3 1.466(7) . ?
C5 H5A 0.9700 . ?
C5 H5B 0.9700 . ?
N3 H3A 0.8900 . ?
N3 H3B 0.8900 . ?
N3 H3C 0.8900 . ?
Cl8 C4 1.715(8) . ?
C4 C3 1.548(13) . ?
C4 H4A 0.9700 . ?
C4 H4B 0.9700 . ?
C3 N2 1.462(9) . ?
C3 H3D 0.9700 . ?
C3 H3E 0.9700 . ?
N2 H2C 0.8900 . ?
N2 H2D 0.8900 . ?
N2 H2E 0.8900 . ?

loop_
_geom_hbond_atom_site_label_D
_geom_hbond_atom_site_label_H
_geom_hbond_atom_site_label_A
_geom_hbond_distance_DH
_geom_hbond_distance_HA
_geom_hbond_distance_DA
_geom_hbond_angle_DHA
_geom_hbond_site_symmetry_A
N2 H2E Cl5 0.89 2.35 3.218(6) 164.3 1_556
N2 H2D Cl4 0.89 2.33 3.204(6) 167.7 2_556
N2 H2C Cl3 0.89 2.68 3.281(6) 126.0 2_556
C3 H3D Cl9 0.97 2.77 3.605(8) 145.2 2_566
C3 H3D Cl7 0.97 2.89 3.543(8) 125.8 1_455
N3 H3C Cl3 0.89 2.60 3.380(5) 146.6 2_565
N3 H3B Cl6 0.89 2.41 3.284(5) 166.0 2_665
N3 H3A Cl5 0.89 2.84 3.561(5) 139.5 2_565
N3 H3A Cl5 0.89 2.80 3.367(6) 122.7 .
N3 H3A Cl1 0.89 2.93 3.363(5) 112.0 2_565
C5 H5B Cl4 0.97 2.94 3.677(6) 134.0 2_665
C5 H5A Cl5 0.97 2.83 3.466(6) 124.2 .
C6 H6A Cl8 0.97 2.94 3.707(7) 136.5 2_666
C6 H6A Cl6 0.97 2.98 3.637(7) 125.7 .
N1 H1E Cl1 0.89 2.52 3.378(10) 161.2 2_666
N1 H1D Cl6 0.89 2.84 3.444(9) 126.1 .
N1 H1D Cl2 0.89 2.88 3.301(9) 110.5 2_666
N1 H1C Cl6 0.89 2.94 3.680(13) 141.5 2_666
C1 H1A Cl3 0.97 2.83 3.654(14) 142.9 1_655
N2 H2E Cl5 0.89 2.35 3.218(6) 164.3 1_556
N2 H2D Cl4 0.89 2.33 3.204(6) 167.7 2_556
N2 H2C Cl3 0.89 2.68 3.281(6) 126.0 2_556
C3 H3D Cl9 0.97 2.77 3.605(8) 145.2 2_566
C3 H3D Cl7 0.97 2.89 3.543(8) 125.8 1_455
N3 H3C Cl3 0.89 2.60 3.380(5) 146.6 2_565
N3 H3B Cl6 0.89 2.41 3.284(5) 166.0 2_665
N3 H3A Cl5 0.89 2.84 3.561(5) 139.5 2_565
N3 H3A Cl5 0.89 2.80 3.367(6) 122.7 .
N3 H3A Cl1 0.89 2.93 3.363(5) 112.0 2_565
C5 H5B Cl4 0.97 2.94 3.677(6) 134.0 2_665
C5 H5A Cl5 0.97 2.83 3.466(6) 124.2 .
C6 H6A Cl8 0.97 2.94 3.707(7) 136.5 2_666
C6 H6A Cl6 0.97 2.98 3.637(7) 125.7 .
N1 H1E Cl1 0.89 2.52 3.378(10) 161.2 2_666
N1 H1D Cl6 0.89 2.84 3.444(9) 126.1 .
N1 H1D Cl2 0.89 2.88 3.301(9) 110.5 2_666
N1 H1C Cl6 0.89 2.94 3.680(13) 141.5 2_666
C1 H1A Cl3 0.97 2.83 3.654(14) 142.9 1_655
C1 H1A Cl3 0.97 2.83 3.654(14) 142.9 1_655
N1 H1C Cl6 0.89 2.94 3.680(13) 141.5 2_666
N1 H1D Cl2 0.89 2.88 3.301(9) 110.5 2_666
N1 H1D Cl6 0.89 2.84 3.444(9) 126.1 .
N1 H1E Cl1 0.89 2.52 3.378(10) 161.2 2_666
C6 H6A Cl6 0.97 2.98 3.637(7) 125.7 .
C6 H6A Cl8 0.97 2.94 3.707(7) 136.5 2_666
C5 H5A Cl5 0.97 2.83 3.466(6) 124.2 .
C5 H5A Cl6 0.97 3.00 3.685(6) 128.9 .
C5 H5B Cl4 0.97 2.94 3.677(6) 134.0 2_665
N3 H3A Cl1 0.89 2.93 3.363(5) 112.0 2_565
N3 H3A Cl5 0.89 2.80 3.367(6) 122.7 .
N3 H3A Cl5 0.89 2.84 3.561(5) 139.5 2_565
N3 H3B Cl6 0.89 2.41 3.284(5) 166.0 2_665
N3 H3C Cl3 0.89 2.60 3.380(5) 146.6 2_565
C4 H4B Cl2 0.97 3.00 3.711(8) 131.3 .
C4 H4B Cl7 0.97 2.99 3.677(9) 128.6 1_455
C3 H3D Cl7 0.97 2.89 3.543(8) 125.8 1_455
C3 H3D Cl9 0.97 2.77 3.605(8) 145.2 2_566
N2 H2C Cl3 0.89 2.68 3.281(6) 126.0 2_556
N2 H2D Cl4 0.89 2.33 3.204(6) 167.7 2_556
N2 H2E Cl5 0.89 2.35 3.218(6) 164.3 1_556
C1 H1A Cl3 0.97 2.83 3.654(14) 142.9 1_655
N1 H1C Cl6 0.89 2.94 3.680(13) 141.5 2_666
N1 H1D Cl2 0.89 2.88 3.301(9) 110.5 2_666
N1 H1D Cl6 0.89 2.84 3.444(9) 126.1 .
N1 H1E Cl1 0.89 2.52 3.378(10) 161.2 2_666
C6 H6A Cl6 0.97 2.98 3.637(7) 125.7 .
C6 H6A Cl8 0.97 2.94 3.707(7) 136.5 2_666
C5 H5A Cl5 0.97 2.83 3.466(6) 124.2 .
C5 H5B Cl4 0.97 2.94 3.677(6) 134.0 2_665
N3 H3A Cl1 0.89 2.93 3.363(5) 112.0 2_565
N3 H3A Cl5 0.89 2.80 3.367(6) 122.7 .
N3 H3A Cl5 0.89 2.84 3.561(5) 139.5 2_565
N3 H3B Cl6 0.89 2.41 3.284(5) 166.0 2_665
N3 H3C Cl3 0.89 2.60 3.380(5) 146.6 2_565
C3 H3D Cl7 0.97 2.89 3.543(8) 125.8 1_455
C3 H3D Cl9 0.97 2.77 3.605(8) 145.2 2_566
N2 H2C Cl3 0.89 2.68 3.281(6) 126.0 2_556
N2 H2D Cl4 0.89 2.33 3.204(6) 167.7 2_556
N2 H2E Cl5 0.89 2.35 3.218(6) 164.3 1_556

loop_
_geom_torsion_atom_site_label_1
_geom_torsion_atom_site_label_2
_geom_torsion_atom_site_label_3
_geom_torsion_atom_site_label_4
_geom_torsion
_geom_torsion_site_symmetry_1
_geom_torsion_site_symmetry_2
_geom_torsion_site_symmetry_3
_geom_torsion_site_symmetry_4
_geom_torsion_publ_flag
N1 C1 C2 Cl7 -35(2) . . . . ?
Cl9 C6 C5 N3 -64.9(6) . . . . ?
Cl8 C4 C3 N2 73.1(9) . . . . ?
